data_4069973
loop_
_publ_author_name
'Enk, Barbara'
'Kopacka, Holger'
'Wurst, Klaus'
'M\"uller, Thomas'
'Bildstein, Benno'

_publ_section_title
;
 An Efficient, Modular Route to New 2-Acyl-6-aminopentafulvenes and
 Planar-Chiral [N,O]-Functionalized Pentamethylruthenocenes
;
_journal_issue 18
_journal_name_full Organometallics
_journal_page_first 5575
_journal_paper_doi 10.1021/om900549c
_journal_volume 28
_journal_year 2009
_chemical_formula_sum 'C20 H15 Br2 N O'
_chemical_formula_weight 445.15
_chemical_name_systematic
; 
 ? 
;
_space_group_IT_number 2
_symmetry_cell_setting triclinic
_symmetry_space_group_name_Hall '-P 1'
_symmetry_space_group_name_H-M 'P -1'
_atom_sites_solution_hydrogens geom
_atom_sites_solution_primary direct
_atom_sites_solution_secondary difmap
_audit_creation_method SHELXL-97
_cell_angle_alpha 80.320(3)
_cell_angle_beta 78.147(3)
_cell_angle_gamma 77.027(3)
_cell_formula_units_Z 2
_cell_length_a 8.1331(4)
_cell_length_b 8.3409(4)
_cell_length_c 14.0423(6)
_cell_measurement_reflns_used 9566
_cell_measurement_temperature 233(2)
_cell_measurement_theta_max 26.0
_cell_measurement_theta_min 1.0
_cell_volume 901.02(7)
_computing_data_collection COLLECT
_computing_data_reduction 'DENZO and SCALEPACK'
_computing_structure_refinement 'SHELXL-97 (Sheldrick, 1997)'
_computing_structure_solution 'SHELXS-97 (Sheldrick, 1990)'
_diffrn_ambient_temperature 233(2)
_diffrn_measured_fraction_theta_full 0.994
_diffrn_measured_fraction_theta_max 0.994
_diffrn_measurement_device_type 'Nonius KappaCCD'
_diffrn_measurement_method 'phi- and omega-scans'
_diffrn_radiation_monochromator graphite
_diffrn_radiation_source 'fine-focus sealed tube'
_diffrn_radiation_type MoK\a
_diffrn_radiation_wavelength 0.71073
_diffrn_reflns_av_R_equivalents 0.0403
_diffrn_reflns_av_sigmaI/netI 0.0476
_diffrn_reflns_limit_h_max 9
_diffrn_reflns_limit_h_min -9
_diffrn_reflns_limit_k_max 9
_diffrn_reflns_limit_k_min -8
_diffrn_reflns_limit_l_max 16
_diffrn_reflns_limit_l_min -16
_diffrn_reflns_number 4738
_diffrn_reflns_theta_full 24.00
_diffrn_reflns_theta_max 24.00
_diffrn_reflns_theta_min 2.53
_diffrn_standards_number 0
_exptl_absorpt_coefficient_mu 4.504
_exptl_absorpt_correction_type none
_exptl_crystal_colour colorless
_exptl_crystal_density_diffrn 1.641
_exptl_crystal_density_method 'not measured'
_exptl_crystal_description plate
_exptl_crystal_F_000 440
_exptl_crystal_size_max 0.3
_exptl_crystal_size_mid 0.18
_exptl_crystal_size_min 0.07
_refine_diff_density_max 0.586
_refine_diff_density_min -0.634
_refine_diff_density_rms 0.070
_refine_ls_extinction_coef 0.0057(19)
_refine_ls_extinction_expression Fc^*^=kFc[1+0.001xFc^2^\l^3^/sin(2\q)]^-1/4^
_refine_ls_extinction_method SHELXL
_refine_ls_goodness_of_fit_ref 1.052
_refine_ls_hydrogen_treatment 'constr, refined at N1'
_refine_ls_matrix_type full
_refine_ls_number_parameters 223
_refine_ls_number_reflns 2807
_refine_ls_number_restraints 0
_refine_ls_restrained_S_all 1.052
_refine_ls_R_factor_all 0.0569
_refine_ls_R_factor_gt 0.0440
_refine_ls_shift/su_max 0.040
_refine_ls_shift/su_mean 0.001
_refine_ls_structure_factor_coef Fsqd
_refine_ls_weighting_details 'calc w=1/[\s^2^(Fo^2^)+(0.0578P)^2^+0.6351P] where P=(Fo^2^+2Fc^2^)/3'
_refine_ls_weighting_scheme calc
_refine_ls_wR_factor_gt 0.1129
_refine_ls_wR_factor_ref 0.1204
_reflns_number_gt 2284
_reflns_number_total 2807
_reflns_threshold_expression >2sigma(I)
_cod_data_source_file om900549c_si_001.cif
_cod_data_source_block 4
_cod_original_sg_symbol_H-M P-1
_cod_database_code 4069973

loop_
_symmetry_equiv_pos_as_xyz
'x, y, z'
'-x, -y, -z'

loop_
_atom_site_label
_atom_site_type_symbol
_atom_site_fract_x
_atom_site_fract_y
_atom_site_fract_z
_atom_site_U_iso_or_equiv
_atom_site_adp_type
_atom_site_occupancy
_atom_site_symmetry_multiplicity
_atom_site_calc_flag
_atom_site_refinement_flags
Br1 Br 0.29568(7) 0.17014(6) -0.00336(4) 0.0775(2) Uani 1 1 d .
Br2 Br 0.55437(7) 0.69577(6) -0.26214(5) 0.0856(3) Uani 1 1 d .
O1 O 0.7963(4) 0.1271(4) -0.1654(2) 0.0617(8) Uani 1 1 d .
N1 N 0.5062(4) 0.3273(4) -0.1894(2) 0.0502(8) Uani 1 1 d .
H1N H 0.597(6) 0.276(5) -0.169(3) 0.064(13) Uiso 1 1 d .
C1 C 0.4759(4) 0.3021(4) -0.2740(3) 0.0449(9) Uani 1 1 d .
C2 C 0.5878(5) 0.1888(4) -0.3325(3) 0.0471(9) Uani 1 1 d .
C3 C 0.5542(5) 0.1572(5) -0.4215(3) 0.0519(9) Uani 1 1 d .
H3 H 0.4552 0.2067 -0.4484 0.062 Uiso 1 1 calc .
C4 C 0.6880(6) 0.0429(5) -0.4630(3) 0.0617(11) Uani 1 1 d .
H4 H 0.6959 0.0018 -0.5224 0.074 Uiso 1 1 calc .
C5 C 0.8098(5) -0.0012(5) -0.4018(3) 0.0550(10) Uani 1 1 d .
H5 H 0.9137 -0.0773 -0.4141 0.066 Uiso 1 1 calc .
C6 C 0.7559(5) 0.0833(4) -0.3198(3) 0.0474(9) Uani 1 1 d .
C7 C 0.8467(5) 0.0564(5) -0.2402(3) 0.0548(10) Uani 1 1 d .
C8 C 0.3128(5) 0.3941(4) -0.3066(3) 0.0474(9) Uani 1 1 d .
C9 C 0.1578(5) 0.3548(5) -0.2573(3) 0.0549(10) Uani 1 1 d .
H9 H 0.1543 0.2775 -0.2002 0.066 Uiso 1 1 calc .
C10 C 0.0082(5) 0.4298(6) -0.2925(4) 0.0629(11) Uani 1 1 d .
H10 H -0.0968 0.4038 -0.2587 0.075 Uiso 1 1 calc .
C11 C 0.0114(5) 0.5416(5) -0.3762(3) 0.0605(11) Uani 1 1 d .
H11 H -0.0905 0.5900 -0.4003 0.073 Uiso 1 1 calc .
C12 C 0.1656(6) 0.5829(5) -0.4251(3) 0.0597(11) Uani 1 1 d .
H12 H 0.1684 0.6606 -0.4820 0.072 Uiso 1 1 calc .
C13 C 0.3143(5) 0.5098(5) -0.3901(3) 0.0559(10) Uani 1 1 d .
H13 H 0.4185 0.5386 -0.4231 0.067 Uiso 1 1 calc .
C14 C 1.0171(6) -0.0641(7) -0.2450(4) 0.0797(14) Uani 1 1 d .
H14A H 1.0648 -0.0650 -0.1869 0.120 Uiso 1 1 calc R
H14B H 1.0953 -0.0299 -0.3030 0.120 Uiso 1 1 calc R
H14C H 1.0002 -0.1745 -0.2480 0.120 Uiso 1 1 calc R
C15 C 0.4048(4) 0.4466(4) -0.1288(3) 0.0487(9) Uani 1 1 d .
C16 C 0.3034(5) 0.3966(5) -0.0416(3) 0.0543(10) Uani 1 1 d .
C17 C 0.2061(6) 0.5069(7) 0.0205(3) 0.0680(13) Uani 1 1 d .
H17 H 0.1376 0.4695 0.0788 0.082 Uiso 1 1 calc .
C18 C 0.2107(6) 0.6725(7) -0.0041(4) 0.0784(16) Uani 1 1 d .
H18 H 0.1419 0.7495 0.0367 0.094 Uiso 1 1 calc .
C19 C 0.3148(6) 0.7263(6) -0.0874(4) 0.0700(13) Uani 1 1 d .
H19 H 0.3208 0.8393 -0.1023 0.084 Uiso 1 1 calc .
C20 C 0.4112(5) 0.6145(5) -0.1499(3) 0.0570(10) Uani 1 1 d .

loop_
_atom_site_aniso_label
_atom_site_aniso_U_11
_atom_site_aniso_U_22
_atom_site_aniso_U_33
_atom_site_aniso_U_23
_atom_site_aniso_U_13
_atom_site_aniso_U_12
Br1 0.0834(4) 0.0719(4) 0.0674(4) 0.0050(2) -0.0033(3) -0.0143(3)
Br2 0.0744(4) 0.0681(4) 0.1075(5) 0.0027(3) -0.0029(3) -0.0223(3)
O1 0.0613(17) 0.0596(17) 0.0590(19) -0.0167(15) -0.0133(15) 0.0084(14)
N1 0.0453(18) 0.0476(18) 0.050(2) -0.0098(15) -0.0053(16) 0.0073(15)
C1 0.0452(19) 0.0367(18) 0.048(2) -0.0043(16) 0.0009(17) -0.0066(15)
C2 0.0448(19) 0.0432(19) 0.048(2) -0.0050(16) 0.0019(17) -0.0079(16)
C3 0.053(2) 0.050(2) 0.050(2) -0.0108(18) -0.0029(19) -0.0084(18)
C4 0.073(3) 0.055(2) 0.054(3) -0.018(2) 0.000(2) -0.009(2)
C5 0.051(2) 0.046(2) 0.059(3) -0.0150(19) 0.010(2) -0.0018(17)
C6 0.048(2) 0.0375(19) 0.051(2) -0.0062(16) 0.0012(18) -0.0035(16)
C7 0.054(2) 0.044(2) 0.061(3) -0.0081(19) -0.003(2) -0.0017(17)
C8 0.048(2) 0.042(2) 0.047(2) -0.0091(16) 0.0006(17) -0.0044(16)
C9 0.051(2) 0.055(2) 0.053(2) 0.0005(19) -0.0021(19) -0.0117(19)
C10 0.047(2) 0.063(3) 0.076(3) -0.009(2) -0.005(2) -0.011(2)
C11 0.054(2) 0.055(2) 0.071(3) -0.011(2) -0.018(2) 0.0004(19)
C12 0.065(3) 0.050(2) 0.057(3) -0.0007(19) -0.010(2) -0.002(2)
C13 0.054(2) 0.051(2) 0.052(2) -0.0008(18) 0.0036(19) -0.0059(18)
C14 0.068(3) 0.083(3) 0.078(3) -0.022(3) -0.016(3) 0.020(2)
C15 0.043(2) 0.051(2) 0.051(2) -0.0177(19) -0.0100(18) 0.0022(17)
C16 0.051(2) 0.063(2) 0.047(2) -0.0141(19) -0.0100(19) -0.0005(19)
C17 0.057(3) 0.090(4) 0.053(3) -0.031(3) -0.006(2) 0.005(2)
C18 0.060(3) 0.094(4) 0.084(4) -0.054(3) -0.023(3) 0.020(3)
C19 0.060(3) 0.057(3) 0.102(4) -0.033(3) -0.038(3) 0.007(2)
C20 0.047(2) 0.050(2) 0.073(3) -0.015(2) -0.016(2) 0.0037(18)

loop_
_atom_type_symbol
_atom_type_description
_atom_type_scat_dispersion_real
_atom_type_scat_dispersion_imag
_atom_type_scat_source
C C 0.0033 0.0016 'International Tables Vol C Tables 4.2.6.8 and 6.1.1.4'
H H 0.0000 0.0000 'International Tables Vol C Tables 4.2.6.8 and 6.1.1.4'
N N 0.0061 0.0033 'International Tables Vol C Tables 4.2.6.8 and 6.1.1.4'
O O 0.0106 0.0060 'International Tables Vol C Tables 4.2.6.8 and 6.1.1.4'
Br Br -0.2901 2.4595 'International Tables Vol C Tables 4.2.6.8 and 6.1.1.4'

loop_
_geom_angle_atom_site_label_1
_geom_angle_atom_site_label_2
_geom_angle_atom_site_label_3
_geom_angle
H1N N1 C1 121(3)
H1N N1 C15 113(3)
C1 N1 C15 126.0(3)
N1 C1 C2 122.6(3)
N1 C1 C8 118.4(3)
C2 C1 C8 118.9(3)
C1 C2 C3 123.1(3)
C1 C2 C6 130.8(4)
C3 C2 C6 106.1(3)
C4 C3 C2 109.7(4)
C3 C4 C5 108.3(4)
C4 C5 C6 110.4(3)
C5 C6 C7 124.0(4)
C5 C6 C2 105.5(3)
C7 C6 C2 130.3(4)
O1 C7 C6 124.2(4)
O1 C7 C14 116.4(4)
C6 C7 C14 119.4(4)
C13 C8 C9 119.0(4)
C13 C8 C1 121.0(3)
C9 C8 C1 119.8(3)
C10 C9 C8 119.8(4)
C11 C10 C9 120.8(4)
C10 C11 C12 119.8(4)
C13 C12 C11 119.7(4)
C12 C13 C8 120.9(4)
C16 C15 C20 117.2(4)
C16 C15 N1 120.3(3)
C20 C15 N1 122.4(4)
C17 C16 C15 122.4(4)
C17 C16 Br1 117.3(3)
C15 C16 Br1 120.3(3)
C18 C17 C16 118.9(4)
C19 C18 C17 120.5(4)
C18 C19 C20 120.1(4)
C19 C20 C15 120.8(4)
C19 C20 Br2 118.0(3)
C15 C20 Br2 121.2(3)

loop_
_geom_bond_atom_site_label_1
_geom_bond_atom_site_label_2
_geom_bond_distance
Br1 C16 1.887(4)
Br2 C20 1.881(5)
O1 C7 1.242(5)
N1 H1N 0.85(5)
N1 C1 1.320(5)
N1 C15 1.422(5)
C1 C2 1.402(5)
C1 C8 1.494(5)
C2 C3 1.410(6)
C2 C6 1.477(5)
C3 C4 1.376(6)
C4 C5 1.390(6)
C5 C6 1.394(5)
C6 C7 1.423(6)
C7 C14 1.515(6)
C8 C13 1.387(5)
C8 C9 1.388(5)
C9 C10 1.385(6)
C10 C11 1.371(6)
C11 C12 1.388(6)
C12 C13 1.375(6)
C15 C16 1.386(6)
C15 C20 1.393(5)
C16 C17 1.375(6)
C17 C18 1.373(8)
C18 C19 1.369(8)
C19 C20 1.385(6)

loop_
_geom_torsion_atom_site_label_1
_geom_torsion_atom_site_label_2
_geom_torsion_atom_site_label_3
_geom_torsion_atom_site_label_4
_geom_torsion
C8 C1 N1 C15 -6.1(5)
